data_7121103
loop_
_publ_author_name
'Roy, Arundhati'
'Gautam, Amitosh'
'Malla, Javid Ahmad'
'Sarkar, Sohini'
'Mukherjee, Arnab'
'Talukdar, Pinaki'

_publ_section_title
;
 Self-assembly of small-molecule fumaramides allows transmembrane chloride
 channel formation.
;
_journal_issue 16
_journal_name_full 'Chemical communications (Cambridge, England)'
_journal_page_first 2024
_journal_page_last 2027
_journal_paper_doi 10.1039/c7cc08693h
_journal_volume 54
_journal_year 2018
_chemical_formula_moiety 'C16 H30 N2 O2'
_chemical_formula_sum 'C16 H30 N2 O2'
_chemical_formula_weight 282.42
_chemical_name_common Compound1
_space_group_crystal_system triclinic
_space_group_IT_number 2
_space_group_name_Hall '-P 1'
_space_group_name_H-M_alt 'P -1'
_symmetry_space_group_name_Hall '-P 1'
_symmetry_space_group_name_H-M 'P -1'
_atom_sites_solution_hydrogens geom
_audit_creation_method SHELXL-2013
_audit_update_record
;
2017-02-24 deposited with the CCDC.
2018-01-05 downloaded from the CCDC.
;
_cell_angle_alpha 85.972(12)
_cell_angle_beta 89.944(8)
_cell_angle_gamma 64.398(8)
_cell_formula_units_Z 1
_cell_length_a 4.8725(17)
_cell_length_b 5.548(3)
_cell_length_c 16.422(6)
_cell_measurement_reflns_used 1521
_cell_measurement_temperature 200(2)
_cell_measurement_theta_max 28.21
_cell_measurement_theta_min 3.72
_cell_volume 399.1(3)
_computing_cell_refinement 'Bruker SAINT'
_computing_data_collection 'Bruker APEX2'
_computing_data_reduction 'Bruker SAINT'
_computing_molecular_graphics 'Bruker SHELXTL'
_computing_publication_material 'Bruker SHELXTL'
_computing_structure_refinement 'SHELXL-2013 (Sheldrick 2013)'
_computing_structure_solution 'SHELXS-97 (Sheldrick 2008)'
_diffrn_ambient_temperature 200(2)
_diffrn_measured_fraction_theta_full 0.997
_diffrn_measured_fraction_theta_max 0.992
_diffrn_measurement_device_type 'Bruker APEX-II CCD'
_diffrn_measurement_method '\f and \w scans'
_diffrn_radiation_type MoK\a
_diffrn_radiation_wavelength 0.71073
_diffrn_reflns_av_R_equivalents 0.0465
_diffrn_reflns_av_unetI/netI 0.0560
_diffrn_reflns_Laue_measured_fraction_full 0.997
_diffrn_reflns_Laue_measured_fraction_max 0.992
_diffrn_reflns_limit_h_max 6
_diffrn_reflns_limit_h_min -6
_diffrn_reflns_limit_k_max 7
_diffrn_reflns_limit_k_min -6
_diffrn_reflns_limit_l_max 21
_diffrn_reflns_limit_l_min -21
_diffrn_reflns_number 6587
_diffrn_reflns_point_group_measured_fraction_full 0.997
_diffrn_reflns_point_group_measured_fraction_max 0.992
_diffrn_reflns_theta_full 25.242
_diffrn_reflns_theta_max 28.337
_diffrn_reflns_theta_min 2.488
_diffrn_source 'fine-focus sealed tube'
_exptl_absorpt_coefficient_mu 0.077
_exptl_absorpt_correction_T_max 0.992
_exptl_absorpt_correction_T_min 0.989
_exptl_absorpt_correction_type multi-scan
_exptl_absorpt_process_details 'multi-scan absorption correction'
_exptl_crystal_colour yellow
_exptl_crystal_density_diffrn 1.175
_exptl_crystal_density_method 'not measured'
_exptl_crystal_description 'Rod shaped'
_exptl_crystal_F_000 156
_exptl_crystal_size_max 0.14
_exptl_crystal_size_mid 0.12
_exptl_crystal_size_min 0.10
_refine_diff_density_max 0.377
_refine_diff_density_min -0.341
_refine_diff_density_rms 0.063
_refine_ls_extinction_method none
_refine_ls_goodness_of_fit_ref 1.083
_refine_ls_hydrogen_treatment constr
_refine_ls_matrix_type full
_refine_ls_number_parameters 92
_refine_ls_number_reflns 1999
_refine_ls_number_restraints 0
_refine_ls_restrained_S_all 1.083
_refine_ls_R_factor_all 0.0849
_refine_ls_R_factor_gt 0.0582
_refine_ls_shift/su_max 0.000
_refine_ls_shift/su_mean 0.000
_refine_ls_structure_factor_coef Fsqd
_refine_ls_weighting_details 'w=1/[\s^2^(Fo^2^)+(0.1000P)^2^] where P=(Fo^2^+2Fc^2^)/3'
_refine_ls_weighting_scheme calc
_refine_ls_wR_factor_gt 0.1558
_refine_ls_wR_factor_ref 0.1741
_reflns_Friedel_coverage 0.000
_reflns_number_gt 1454
_reflns_number_total 1999
_reflns_threshold_expression 'I > 2\s(I)'
_cod_data_source_file c7cc08693h2.cif
_cod_data_source_block Compound2b
_cod_depositor_comments 'Adding full bibliography for 7121103--7121105.cif.'
_cod_database_code 7121103
_shelx_space_group_comment
;
The symmetry employed for this shelxl refinement is uniquely defined
by the following loop, which should always be used as a source of
symmetry information in preference to the above space-group names.
They are only intended as comments.
;
_shelxl_version_number 2013-3

loop_
_space_group_symop_operation_xyz
'x, y, z'
'-x, -y, -z'

loop_
_atom_site_label
_atom_site_type_symbol
_atom_site_fract_x
_atom_site_fract_y
_atom_site_fract_z
_atom_site_U_iso_or_equiv
_atom_site_adp_type
_atom_site_occupancy
_atom_site_site_symmetry_order
_atom_site_calc_flag
_atom_site_refinement_flags_posn
_atom_site_refinement_flags_adp
O1 O 0.4542(2) 1.2093(2) 0.91927(7) 0.0174(3) Uani 1 1 d . .
N1 N 0.0939(3) 1.0725(3) 0.88883(8) 0.0147(3) Uani 1 1 d . .
H1 H -0.0897 1.0936 0.8960 0.018 Uiso 1 1 calc R U
C1 C 0.1322(4) 0.1589(4) 0.56759(11) 0.0243(4) Uani 1 1 d . .
H1A H 0.0413 0.0727 0.6038 0.036 Uiso 1 1 calc R U
H1B H 0.2672 0.0313 0.5324 0.036 Uiso 1 1 calc R U
H1C H -0.0245 0.3036 0.5352 0.036 Uiso 1 1 calc R U
C2 C 0.3101(3) 0.2680(3) 0.61718(10) 0.0207(4) Uani 1 1 d . .
H2A H 0.4715 0.1201 0.6485 0.025 Uiso 1 1 calc R U
H2B H 0.4044 0.3517 0.5801 0.025 Uiso 1 1 calc R U
C3 C 0.1141(3) 0.4709(3) 0.67503(10) 0.0176(4) Uani 1 1 d . .
H3A H 0.0153 0.3886 0.7110 0.021 Uiso 1 1 calc R U
H3B H -0.0438 0.6211 0.6435 0.021 Uiso 1 1 calc R U
C4 C 0.2933(3) 0.5750(3) 0.72657(10) 0.0167(4) Uani 1 1 d . .
H4A H 0.4490 0.4251 0.7588 0.020 Uiso 1 1 calc R U
H4B H 0.3948 0.6546 0.6906 0.020 Uiso 1 1 calc R U
C5 C 0.0968(3) 0.7810(3) 0.78338(9) 0.0151(4) Uani 1 1 d . .
H5A H -0.0559 0.9337 0.7514 0.018 Uiso 1 1 calc R U
H5B H -0.0080 0.7034 0.8190 0.018 Uiso 1 1 calc R U
C6 C 0.2841(3) 0.8747(3) 0.83477(10) 0.0162(4) Uani 1 1 d . .
H6A H 0.4362 0.7222 0.8670 0.019 Uiso 1 1 calc R U
H6B H 0.3892 0.9520 0.7993 0.019 Uiso 1 1 calc R U
C7 C 0.1963(3) 1.2230(3) 0.92780(9) 0.0136(4) Uani 1 1 d . .
C8 C -0.0294(3) 1.4127(3) 0.98081(9) 0.0142(4) Uani 1 1 d . .
H8 H -0.2170 1.4085 0.9872 0.017 Uiso 1 1 calc R U

loop_
_atom_site_aniso_label
_atom_site_aniso_U_11
_atom_site_aniso_U_22
_atom_site_aniso_U_33
_atom_site_aniso_U_23
_atom_site_aniso_U_13
_atom_site_aniso_U_12
O1 0.0088(5) 0.0173(7) 0.0277(7) -0.0053(5) 0.0024(4) -0.0066(4)
N1 0.0079(6) 0.0137(7) 0.0230(7) -0.0059(5) 0.0023(5) -0.0045(5)
C1 0.0219(9) 0.0262(11) 0.0280(10) -0.0088(7) 0.0031(7) -0.0123(7)
C2 0.0148(8) 0.0217(10) 0.0259(9) -0.0084(7) 0.0024(6) -0.0073(7)
C3 0.0129(7) 0.0166(9) 0.0234(9) -0.0047(6) 0.0012(6) -0.0061(6)
C4 0.0116(7) 0.0154(9) 0.0236(8) -0.0040(6) 0.0007(6) -0.0059(6)
C5 0.0104(7) 0.0118(8) 0.0220(8) -0.0023(6) 0.0006(6) -0.0036(6)
C6 0.0106(7) 0.0142(9) 0.0234(9) -0.0049(6) 0.0024(6) -0.0045(6)
C7 0.0091(7) 0.0112(8) 0.0195(8) 0.0015(6) -0.0010(6) -0.0038(6)
C8 0.0096(7) 0.0124(8) 0.0200(8) -0.0004(6) 0.0004(5) -0.0043(6)

loop_
_atom_type_symbol
_atom_type_description
_atom_type_scat_dispersion_real
_atom_type_scat_dispersion_imag
_atom_type_scat_source
C C 0.0033 0.0016 'International Tables Vol C Tables 4.2.6.8 and 6.1.1.4'
H H 0.0000 0.0000 'International Tables Vol C Tables 4.2.6.8 and 6.1.1.4'
N N 0.0061 0.0033 'International Tables Vol C Tables 4.2.6.8 and 6.1.1.4'
O O 0.0106 0.0060 'International Tables Vol C Tables 4.2.6.8 and 6.1.1.4'

loop_
_geom_angle_atom_site_label_1
_geom_angle_atom_site_label_2
_geom_angle_atom_site_label_3
_geom_angle
_geom_angle_site_symmetry_1
C7 N1 C6 121.87(12) .
C7 N1 H1 119.1 .
C6 N1 H1 119.1 .
C2 C1 H1A 109.5 .
C2 C1 H1B 109.5 .
H1A C1 H1B 109.5 .
C2 C1 H1C 109.5 .
H1A C1 H1C 109.5 .
H1B C1 H1C 109.5 .
C3 C2 C1 113.10(13) .
C3 C2 H2A 109.0 .
C1 C2 H2A 109.0 .
C3 C2 H2B 109.0 .
C1 C2 H2B 109.0 .
H2A C2 H2B 107.8 .
C2 C3 C4 113.26(12) .
C2 C3 H3A 108.9 .
C4 C3 H3A 108.9 .
C2 C3 H3B 108.9 .
C4 C3 H3B 108.9 .
H3A C3 H3B 107.7 .
C5 C4 C3 113.28(12) .
C5 C4 H4A 108.9 .
C3 C4 H4A 108.9 .
C5 C4 H4B 108.9 .
C3 C4 H4B 108.9 .
H4A C4 H4B 107.7 .
C6 C5 C4 111.64(12) .
C6 C5 H5A 109.3 .
C4 C5 H5A 109.3 .
C6 C5 H5B 109.3 .
C4 C5 H5B 109.3 .
H5A C5 H5B 108.0 .
N1 C6 C5 111.27(12) .
N1 C6 H6A 109.4 .
C5 C6 H6A 109.4 .
N1 C6 H6B 109.4 .
C5 C6 H6B 109.4 .
H6A C6 H6B 108.0 .
O1 C7 N1 123.02(14) .
O1 C7 C8 122.73(14) .
N1 C7 C8 114.24(13) .
C8 C8 C7 121.68(17) 2_587
C8 C8 H8 119.2 2_587
C7 C8 H8 119.2 .

loop_
_geom_bond_atom_site_label_1
_geom_bond_atom_site_label_2
_geom_bond_distance
_geom_bond_site_symmetry_2
O1 C7 1.2342(17) .
N1 C7 1.338(2) .
N1 C6 1.4518(19) .
N1 H1 0.8600 .
C1 C2 1.519(2) .
C1 H1A 0.9600 .
C1 H1B 0.9600 .
C1 H1C 0.9600 .
C2 C3 1.517(2) .
C2 H2A 0.9700 .
C2 H2B 0.9700 .
C3 C4 1.522(2) .
C3 H3A 0.9700 .
C3 H3B 0.9700 .
C4 C5 1.515(2) .
C4 H4A 0.9700 .
C4 H4B 0.9700 .
C5 C6 1.513(2) .
C5 H5A 0.9700 .
C5 H5B 0.9700 .
C6 H6A 0.9700 .
C6 H6B 0.9700 .
C7 C8 1.484(2) .
C8 C8 1.321(3) 2_587
C8 H8 0.9300 .
